data_4062808
_journal_name_full Organometallics
_journal_paper_doi 10.1021/om049670u
_journal_year 2004
_chemical_formula_moiety ' C29 H49 N1 P2 Zr1 '
_chemical_formula_sum 'C29 H49 N P2 Zr'
_chemical_formula_weight 564.88
_space_group_IT_number 60
_symmetry_cell_setting orthorhombic
_symmetry_space_group_name_Hall '-P 2n 2ab'
_symmetry_space_group_name_H-M 'P b c n'
_cell_angle_alpha 90
_cell_angle_beta 90
_cell_angle_gamma 90
_cell_formula_units_Z 8
_cell_length_a 23.8250(19)
_cell_length_b 14.1571(9)
_cell_length_c 18.2978(13)
_cell_measurement_temperature 294
_cell_volume 6171.7(8)
_diffrn_ambient_temperature 294
_exptl_crystal_density_diffrn 1.216
_cod_depositor_comments
;
The following automatic conversions were performed:
'_symmetry_cell_setting' value 'Orthorhombic' changed to 'orthorhombic'
according to '/home/saulius/struct/CIF-dictionaries/cif_core.dic'
dictionary named 'cif_core.dic' version 2.4.1 from 2010-06-29.

Automatic conversion script
Id: cif_fix_enum 1527 2010-12-29 10:47:43Z saulius 
;
_cod_original_formula_sum ' C29 H49 N1 P2 Zr1 '
_cod_database_code 4062808

loop_
_symmetry_equiv_pos_as_xyz
x,y,z
-x,-y,-z
-x+1/2,y+1/2,z
x+1/2,-y+1/2,-z
x,-y,z+1/2
-x,y,-z+1/2
-x+1/2,-y+1/2,z+1/2
x+1/2,y+1/2,-z+1/2

loop_
_atom_site_label
_atom_site_type_symbol
_atom_site_fract_x
_atom_site_fract_y
_atom_site_fract_z
_atom_site_U_iso_or_equiv
_atom_site_occupancy
_atom_site_adp_type
_atom_site_refinement_flags_posn
_atom_site_refinement_flags_adp
_atom_site_refinement_flags_occupancy
_atom_site_disorder_assembly
_atom_site_disorder_group
_atom_site_attached_hydrogens
Zr1 Zr 0.16213(2) 0.24004(3) 0.50016(3) 0.0375 1.0000 Uani . . . . . .
P1 P 0.05772(7) 0.24045(12) 0.43545(8) 0.0408 1.0000 Uani . . . . . .
P2 P 0.20356(7) 0.17866(11) 0.63516(9) 0.0372 1.0000 Uani . . . . . .
C1 C 0.0372(2) 0.2418(4) 0.5806(3) 0.0374 1.0000 Uani . . . . . .
C2 C 0.0117(2) 0.2305(4) 0.5122(3) 0.0414 1.0000 Uani . . . . . .
C3 C -0.0461(3) 0.2111(5) 0.5079(4) 0.0500 1.0000 Uani . . . . . .
C4 C -0.0799(3) 0.2014(5) 0.5694(4) 0.0537 1.0000 Uani . . . . . .
C5 C -0.0536(3) 0.2114(5) 0.6355(3) 0.0521 1.0000 Uani . . . . . .
C6 C 0.0033(3) 0.2291(4) 0.6422(3) 0.0457 1.0000 Uani . . . . . .
C7 C -0.1406(3) 0.1787(7) 0.5626(4) 0.0764 1.0000 Uani . . . . . .
C8 C 0.0418(3) 0.3553(5) 0.3916(4) 0.0611 1.0000 Uani . . . . . .
C9 C 0.0553(4) 0.4344(6) 0.4440(5) 0.0840 1.0000 Uani . . . . . .
C10 C -0.0186(4) 0.3644(6) 0.3632(5) 0.0942 1.0000 Uani . . . . . .
C11 C 0.0338(3) 0.1471(5) 0.3720(4) 0.0560 1.0000 Uani . . . . . .
C12 C 0.0383(4) 0.0504(6) 0.4080(5) 0.0891 1.0000 Uani . . . . . .
C13 C 0.0666(4) 0.1510(7) 0.3013(4) 0.0869 1.0000 Uani . . . . . .
C21 C 0.1142(2) 0.2995(4) 0.6509(3) 0.0370 1.0000 Uani . . . . . .
C22 C 0.1633(2) 0.2655(4) 0.6861(3) 0.0355 1.0000 Uani . . . . . .
C23 C 0.1811(3) 0.3071(4) 0.7504(4) 0.0464 1.0000 Uani . . . . . .
C24 C 0.1528(3) 0.3820(5) 0.7822(3) 0.0515 1.0000 Uani . . . . . .
C25 C 0.1056(3) 0.4165(4) 0.7471(4) 0.0509 1.0000 Uani . . . . . .
C26 C 0.0873(3) 0.3776(5) 0.6826(4) 0.0515 1.0000 Uani . . . . . .
C27 C 0.1728(4) 0.4250(6) 0.8528(4) 0.0715 1.0000 Uani . . . . . .
C28 C 0.2769(2) 0.1853(4) 0.6694(4) 0.0477 1.0000 Uani . . . . . .
C29 C 0.3043(3) 0.2808(6) 0.6557(4) 0.0655 1.0000 Uani . . . . . .
C30 C 0.3116(3) 0.1074(6) 0.6356(6) 0.0862 1.0000 Uani . . . . . .
C31 C 0.1792(3) 0.0615(4) 0.6681(4) 0.0503 1.0000 Uani . . . . . .
C32 C 0.1909(4) 0.0437(5) 0.7485(5) 0.0771 1.0000 Uani . . . . . .
C33 C 0.1189(3) 0.0428(5) 0.6501(4) 0.0673 1.0000 Uani . . . . . .
C40 C 0.2115(3) 0.3709(4) 0.5286(4) 0.0561 1.0000 Uani . . . . . .
C41 C 0.1857(3) 0.2828(6) 0.3837(4) 0.0660 1.0000 Uani . . . . . .
C42 C 0.1920(3) 0.0936(5) 0.4717(4) 0.0648 1.0000 Uani . . . . . .
N1 N 0.09572(18) 0.2593(3) 0.5842(2) 0.0365 1.0000 Uani . . . . . .
H31 H -0.0628 0.2044 0.4611 0.0650 1.0000 Uiso . . . . . .
H51 H -0.0754 0.2061 0.6788 0.0677 1.0000 Uiso . . . . . .
H61 H 0.0196 0.2326 0.6895 0.0594 1.0000 Uiso . . . . . .
H71 H -0.1467 0.1438 0.5189 0.0993 1.0000 Uiso . . . . . .
H72 H -0.1617 0.2356 0.5610 0.0993 1.0000 Uiso . . . . . .
H73 H -0.1521 0.1421 0.6034 0.0993 1.0000 Uiso . . . . . .
H81 H 0.0649 0.3591 0.3494 0.0794 1.0000 Uiso . . . . . .
H91 H 0.0928 0.4276 0.4610 0.1092 1.0000 Uiso . . . . . .
H92 H 0.0303 0.4321 0.4843 0.1092 1.0000 Uiso . . . . . .
H93 H 0.0515 0.4933 0.4197 0.1092 1.0000 Uiso . . . . . .
H101 H -0.0263 0.3141 0.3304 0.1224 1.0000 Uiso . . . . . .
H102 H -0.0440 0.3618 0.4032 0.1224 1.0000 Uiso . . . . . .
H103 H -0.0228 0.4230 0.3385 0.1224 1.0000 Uiso . . . . . .
H111 H -0.0045 0.1578 0.3604 0.0728 1.0000 Uiso . . . . . .
H121 H 0.0173 0.0503 0.4522 0.1159 1.0000 Uiso . . . . . .
H122 H 0.0765 0.0369 0.4185 0.1159 1.0000 Uiso . . . . . .
H123 H 0.0238 0.0036 0.3759 0.1159 1.0000 Uiso . . . . . .
H131 H 0.0630 0.2121 0.2803 0.1130 1.0000 Uiso . . . . . .
H132 H 0.1050 0.1384 0.3109 0.1130 1.0000 Uiso . . . . . .
H133 H 0.0523 0.1051 0.2683 0.1130 1.0000 Uiso . . . . . .
H231 H 0.2139 0.2836 0.7736 0.0603 1.0000 Uiso . . . . . .
H251 H 0.0856 0.4679 0.7679 0.0661 1.0000 Uiso . . . . . .
H261 H 0.0556 0.4042 0.6588 0.0669 1.0000 Uiso . . . . . .
H271 H 0.2124 0.4185 0.8563 0.0930 1.0000 Uiso . . . . . .
H272 H 0.1555 0.3935 0.8927 0.0930 1.0000 Uiso . . . . . .
H273 H 0.1631 0.4901 0.8539 0.0930 1.0000 Uiso . . . . . .
H281 H 0.2754 0.1774 0.7209 0.0620 1.0000 Uiso . . . . . .
H291 H 0.2820 0.3291 0.6772 0.0851 1.0000 Uiso . . . . . .
H292 H 0.3407 0.2815 0.6769 0.0851 1.0000 Uiso . . . . . .
H293 H 0.3071 0.2915 0.6046 0.0851 1.0000 Uiso . . . . . .
H301 H 0.2940 0.0482 0.6446 0.1121 1.0000 Uiso . . . . . .
H302 H 0.3480 0.1075 0.6567 0.1121 1.0000 Uiso . . . . . .
H303 H 0.3145 0.1174 0.5844 0.1121 1.0000 Uiso . . . . . .
H311 H 0.2014 0.0172 0.6417 0.0653 1.0000 Uiso . . . . . .
H321 H 0.2294 0.0560 0.7585 0.1002 1.0000 Uiso . . . . . .
H322 H 0.1681 0.0842 0.7774 0.1002 1.0000 Uiso . . . . . .
H323 H 0.1826 -0.0203 0.7600 0.1002 1.0000 Uiso . . . . . .
H331 H 0.1127 0.0544 0.5996 0.0875 1.0000 Uiso . . . . . .
H332 H 0.0957 0.0833 0.6784 0.0875 1.0000 Uiso . . . . . .
H333 H 0.1102 -0.0212 0.6610 0.0875 1.0000 Uiso . . . . . .
H401 H 0.2117 0.3792 0.5801 0.0730 1.0000 Uiso . . . . . .
H402 H 0.2489 0.3644 0.5115 0.0730 1.0000 Uiso . . . . . .
H403 H 0.1946 0.4243 0.5061 0.0730 1.0000 Uiso . . . . . .
H411 H 0.1775 0.3479 0.3766 0.0858 1.0000 Uiso . . . . . .
H412 H 0.2246 0.2723 0.3762 0.0858 1.0000 Uiso . . . . . .
H413 H 0.1647 0.2462 0.3499 0.0858 1.0000 Uiso . . . . . .
H421 H 0.1657 0.0485 0.4889 0.0842 1.0000 Uiso . . . . . .
H422 H 0.2274 0.0825 0.4940 0.0842 1.0000 Uiso . . . . . .
H423 H 0.1957 0.0881 0.4201 0.0842 1.0000 Uiso . . . . . .

loop_
_atom_site_aniso_label
_atom_site_aniso_U_11
_atom_site_aniso_U_22
_atom_site_aniso_U_33
_atom_site_aniso_U_23
_atom_site_aniso_U_13
_atom_site_aniso_U_12
Zr1 0.0343(3) 0.0433(3) 0.0349(3) 0.0016(4) 0.0065(3) 0.0024(3)
P1 0.0386(8) 0.0542(10) 0.0297(7) 0.0015(8) 0.0038(7) 0.0081(9)
P2 0.0355(8) 0.0390(8) 0.0369(8) -0.0023(7) -0.0001(7) 0.0008(7)
C1 0.033(3) 0.041(3) 0.038(3) -0.004(3) 0.008(2) -0.004(3)
C2 0.043(3) 0.051(3) 0.030(3) 0.003(3) -0.002(3) -0.001(3)
C3 0.037(3) 0.069(4) 0.044(4) -0.001(3) -0.007(3) -0.001(3)
C4 0.043(4) 0.071(5) 0.047(4) 0.000(4) 0.004(3) -0.001(3)
C5 0.045(4) 0.073(5) 0.038(3) -0.001(3) 0.013(3) -0.002(3)
C6 0.033(3) 0.071(4) 0.033(3) -0.002(3) 0.000(3) 0.000(3)
C7 0.039(4) 0.118(7) 0.072(5) -0.004(5) 0.004(4) -0.003(4)
C8 0.069(5) 0.069(5) 0.045(4) 0.016(4) 0.010(4) 0.027(4)
C9 0.089(7) 0.060(5) 0.103(7) 0.010(5) 0.022(6) 0.014(5)
C10 0.084(6) 0.094(6) 0.105(7) 0.030(6) -0.011(6) 0.041(5)
C11 0.049(4) 0.075(5) 0.044(4) -0.020(4) -0.007(3) 0.009(4)
C12 0.103(7) 0.061(5) 0.103(7) -0.010(5) -0.010(6) -0.011(5)
C13 0.075(6) 0.129(8) 0.057(5) -0.037(5) 0.000(4) 0.025(6)
C21 0.037(3) 0.036(3) 0.037(3) -0.001(3) 0.005(3) 0.003(3)
C22 0.030(3) 0.044(3) 0.032(3) -0.006(3) -0.001(2) -0.005(3)
C23 0.042(3) 0.052(4) 0.045(4) -0.003(3) 0.000(3) -0.006(3)
C24 0.058(4) 0.052(4) 0.044(4) -0.017(3) 0.003(3) 0.002(3)
C25 0.050(4) 0.051(4) 0.052(4) -0.018(4) -0.003(3) 0.011(3)
C26 0.050(4) 0.055(4) 0.049(4) -0.006(3) 0.000(3) 0.013(3)
C27 0.086(6) 0.073(5) 0.055(5) -0.021(4) -0.015(4) 0.014(4)
C28 0.033(3) 0.053(4) 0.058(4) -0.008(3) -0.009(3) 0.005(3)
C29 0.042(4) 0.085(5) 0.069(5) -0.004(4) -0.009(4) -0.003(4)
C30 0.038(5) 0.087(6) 0.133(8) -0.027(6) -0.010(5) 0.024(4)
C31 0.056(4) 0.038(3) 0.058(4) -0.002(3) 0.006(3) 0.006(3)
C32 0.100(7) 0.070(5) 0.061(5) 0.026(4) -0.010(5) -0.010(5)
C33 0.072(5) 0.054(4) 0.076(5) 0.014(4) 0.009(4) -0.016(4)
C40 0.055(4) 0.043(4) 0.070(5) 0.014(3) 0.012(4) -0.002(3)
C41 0.054(4) 0.085(5) 0.059(5) 0.011(4) 0.007(4) -0.002(4)
C42 0.077(6) 0.069(5) 0.048(4) -0.005(4) 0.005(4) 0.014(4)
N1 0.032(3) 0.047(3) 0.030(2) -0.003(2) 0.0012(19) -0.002(2)

loop_
_geom_bond_atom_site_label_1
_geom_bond_site_symmetry_1
_geom_bond_atom_site_label_2
_geom_bond_site_symmetry_2
_geom_bond_distance
_geom_bond_publ_flag
Zr1 . P1 . 2.7549(17) yes
Zr1 . P2 . 2.7984(18) yes
Zr1 . C40 . 2.255(7) yes
Zr1 . C41 . 2.285(7) yes
Zr1 . C42 . 2.253(7) yes
Zr1 . N1 . 2.223(4) yes
P1 . C2 . 1.787(6) yes
P1 . C8 . 1.851(7) yes
P1 . C11 . 1.849(7) yes
P2 . C22 . 1.816(5) yes
P2 . C28 . 1.859(6) yes
P2 . C31 . 1.858(7) yes
C1 . C2 . 1.401(7) yes
C1 . C6 . 1.399(8) yes
C1 . N1 . 1.417(7) yes
C2 . C3 . 1.406(9) yes
C3 . C4 . 1.391(9) yes
C3 . H31 . 0.950 no
C4 . C5 . 1.371(9) yes
C4 . C7 . 1.486(10) yes
C5 . C6 . 1.382(9) yes
C5 . H51 . 0.950 no
C6 . H61 . 0.950 no
C7 . H71 . 0.950 no
C7 . H72 . 0.950 no
C7 . H73 . 0.950 no
C8 . C9 . 1.509(12) yes
C8 . C10 . 1.536(11) yes
C8 . H81 . 0.950 no
C9 . H91 . 0.950 no
C9 . H92 . 0.950 no
C9 . H93 . 0.950 no
C10 . H101 . 0.950 no
C10 . H102 . 0.950 no
C10 . H103 . 0.950 no
C11 . C12 . 1.524(11) yes
C11 . C13 . 1.511(10) yes
C11 . H111 . 0.950 no
C12 . H121 . 0.950 no
C12 . H122 . 0.950 no
C12 . H123 . 0.950 no
C13 . H131 . 0.950 no
C13 . H132 . 0.950 no
C13 . H133 . 0.950 no
C21 . C22 . 1.419(8) yes
C21 . C26 . 1.403(8) yes
C21 . N1 . 1.418(7) yes
C22 . C23 . 1.383(8) yes
C23 . C24 . 1.385(9) yes
C23 . H231 . 0.950 no
C24 . C25 . 1.383(9) yes
C24 . C27 . 1.506(9) yes
C25 . C26 . 1.374(9) yes
C25 . H251 . 0.950 no
C26 . H261 . 0.950 no
C27 . H271 . 0.950 no
C27 . H272 . 0.950 no
C27 . H273 . 0.950 no
C28 . C29 . 1.522(10) yes
C28 . C30 . 1.510(10) yes
C28 . H281 . 0.950 no
C29 . H291 . 0.950 no
C29 . H292 . 0.950 no
C29 . H293 . 0.950 no
C30 . H301 . 0.950 no
C30 . H302 . 0.950 no
C30 . H303 . 0.950 no
C31 . C32 . 1.519(10) yes
C31 . C33 . 1.497(11) yes
C31 . H311 . 0.950 no
C32 . H321 . 0.950 no
C32 . H322 . 0.950 no
C32 . H323 . 0.950 no
C33 . H331 . 0.950 no
C33 . H332 . 0.950 no
C33 . H333 . 0.950 no
C40 . H401 . 0.950 no
C40 . H402 . 0.950 no
C40 . H403 . 0.950 no
C41 . H411 . 0.950 no
C41 . H412 . 0.950 no
C41 . H413 . 0.950 no
C42 . H421 . 0.950 no
C42 . H422 . 0.950 no
C42 . H423 . 0.950 no
